data_4507090
loop_
_publ_author_name
'Tothadi, Srinu'
'Desiraju, Gautam R.'

_publ_section_title
;
 Synthon Modularity in 4-Hydroxybenzamide--Dicarboxylic Acid Cocrystals
;
_journal_issue 12
_journal_name_full 'Crystal Growth &amp; Design'
_journal_page_first 6188
_journal_paper_doi 10.1021/cg3013766
_journal_volume 12
_journal_year 2012
_chemical_formula_sum 'C9 H10 N O4'
_chemical_formula_weight 196.10
_chemical_name_systematic
;
 ?
;
_space_group_IT_number 14
_symmetry_cell_setting monoclinic
_symmetry_space_group_name_Hall '-P 2ybc'
_symmetry_space_group_name_H-M 'P 1 21/c 1'
_atom_sites_solution_hydrogens geom
_atom_sites_solution_primary direct
_atom_sites_solution_secondary difmap
_audit_creation_method SHELXL-97
_cell_angle_alpha 90.00
_cell_angle_beta 113.321(18)
_cell_angle_gamma 90.00
_cell_formula_units_Z 4
_cell_length_a 8.886(5)
_cell_length_b 5.118(3)
_cell_length_c 21.046(10)
_cell_measurement_reflns_used 2467
_cell_measurement_temperature 150(2)
_cell_measurement_theta_max 27.5
_cell_measurement_theta_min 3.1
_cell_volume 878.9(8)
_computing_cell_refinement
;
CrystalClear-SM Expert 2.0 r4 (Rigaku, 2009)
;
_computing_data_collection
;
CrystalClear-SM Expert 2.0 r4 (Rigaku, 2009)
;
_computing_data_reduction
;
CrystalClear-SM Expert 2.0 r4 (Rigaku, 2009)
;
_computing_structure_refinement 'SHELXL-97 (Sheldrick, 2008)'
_computing_structure_solution 'SHELXL-97 (Sheldrick, 2008)'
_diffrn_ambient_temperature 150(2)
_diffrn_measured_fraction_theta_full 0.996
_diffrn_measured_fraction_theta_max 0.996
_diffrn_measurement_device
;
XtaLABmini: Fixed Chi 2 circle
;
_diffrn_measurement_device_type
;
Rigaku Mercury375R (2x2 bin mode)
;
_diffrn_measurement_method 'profile data from \w-scans'
_diffrn_radiation_monochromator graphite
_diffrn_radiation_source 'fine-focus sealed tube'
_diffrn_radiation_type MoK\a
_diffrn_radiation_wavelength 0.71073
_diffrn_reflns_av_R_equivalents 0.0957
_diffrn_reflns_av_sigmaI/netI 0.0577
_diffrn_reflns_limit_h_max 11
_diffrn_reflns_limit_h_min -11
_diffrn_reflns_limit_k_max 6
_diffrn_reflns_limit_k_min -6
_diffrn_reflns_limit_l_max 27
_diffrn_reflns_limit_l_min -27
_diffrn_reflns_number 8846
_diffrn_reflns_theta_full 27.52
_diffrn_reflns_theta_max 27.52
_diffrn_reflns_theta_min 2.11
_exptl_absorpt_coefficient_mu 0.118
_exptl_absorpt_correction_T_max 0.7568
_exptl_absorpt_correction_T_min 0.6828
_exptl_absorpt_correction_type multi-scan
_exptl_absorpt_process_details 'Jacobson, R. (1998) Private communication'
_exptl_crystal_colour colorless
_exptl_crystal_density_diffrn 1.482
_exptl_crystal_density_method 'not measured'
_exptl_crystal_description block
_exptl_crystal_F_000 412
_exptl_crystal_size_max 0.35
_exptl_crystal_size_mid 0.30
_exptl_crystal_size_min 0.25
_refine_diff_density_max 0.329
_refine_diff_density_min -0.248
_refine_diff_density_rms 0.063
_refine_ls_extinction_method none
_refine_ls_goodness_of_fit_ref 1.100
_refine_ls_hydrogen_treatment mixed
_refine_ls_matrix_type full
_refine_ls_number_parameters 167
_refine_ls_number_reflns 2015
_refine_ls_number_restraints 0
_refine_ls_restrained_S_all 1.100
_refine_ls_R_factor_all 0.0452
_refine_ls_R_factor_gt 0.0420
_refine_ls_shift/su_max 0.000
_refine_ls_shift/su_mean 0.000
_refine_ls_structure_factor_coef Fsqd
_refine_ls_weighting_details 'calc w=1/[\s^2^(Fo^2^)+(0.0624P)^2^+0.3087P] where P=(Fo^2^+2Fc^2^)/3'
_refine_ls_weighting_scheme calc
_refine_ls_wR_factor_gt 0.1114
_refine_ls_wR_factor_ref 0.1282
_reflns_number_gt 1896
_reflns_number_total 2015
_reflns_threshold_expression >2\s(I)
_cod_data_source_file cg3013766_si_003.cif
_cod_data_source_block 02
_cod_depositor_comments
;
The following automatic conversions were performed:

'_exptl_absorpt_correction_type' value 'Multi-scan' changed to
'multi-scan' according to
/home/saulius/struct/CIF-dictionaries/cif_core.dic dictionary named
'cif_core.dic' version 2.4.2 from 2011-04-26.

Automatic conversion script
Id: cif_fix_values 1891 2012-01-12 08:04:46Z andrius 
;
_cod_original_sg_symbol_H-M 'P 21/c'
_cod_database_code 4507090

loop_
_symmetry_equiv_pos_as_xyz
'x, y, z'
'-x, y+1/2, -z+1/2'
'-x, -y, -z'
'x, -y-1/2, z-1/2'

loop_
_atom_site_label
_atom_site_type_symbol
_atom_site_fract_x
_atom_site_fract_y
_atom_site_fract_z
_atom_site_U_iso_or_equiv
_atom_site_adp_type
_atom_site_occupancy
_atom_site_symmetry_multiplicity
_atom_site_calc_flag
H5 H -0.240(2) 0.602(3) 0.2556(10) 0.025(4) Uiso 1 1 d
H10 H 0.4653(19) 0.772(3) 0.0130(8) 0.015(4) Uiso 1 1 d
H3 H -0.480(3) 0.398(5) 0.2453(13) 0.046(6) Uiso 1 1 d
H7 H -0.235(2) -0.038(3) 0.0928(9) 0.021(4) Uiso 1 1 d
H6 H -0.437(2) -0.057(4) 0.1436(10) 0.032(5) Uiso 1 1 d
H4 H -0.040(2) 0.620(4) 0.2061(10) 0.027(4) Uiso 1 1 d
H9 H 0.585(2) 0.582(3) 0.0723(9) 0.021(4) Uiso 1 1 d
H2 H 0.007(2) -0.038(4) 0.0876(10) 0.033(5) Uiso 1 1 d
H1 H 0.115(2) 0.145(4) 0.0671(11) 0.036(5) Uiso 1 1 d
H8 H 0.231(3) 0.588(4) 0.0992(12) 0.048(6) Uiso 1 1 d
O2 O 0.26483(12) 0.2959(2) 0.01885(6) 0.0273(3) Uani 1 1 d
O1 O 0.32280(12) 0.6407(2) 0.09004(6) 0.0265(3) Uani 1 1 d
C1 C 0.48713(14) 0.5823(2) 0.02738(6) 0.0169(3) Uani 1 1 d
C2 C 0.34634(15) 0.4884(2) 0.04420(7) 0.0173(3) Uani 1 1 d
O3 O 0.07218(12) 0.54120(19) 0.11772(6) 0.0246(3) Uani 1 1 d
O4 O -0.47259(12) 0.25089(19) 0.22782(6) 0.0234(3) Uani 1 1 d
N1 N 0.03989(16) 0.1204(2) 0.08384(7) 0.0260(3) Uani 1 1 d
C4 C -0.12008(14) 0.2957(2) 0.14467(6) 0.0152(3) Uani 1 1 d
C7 C -0.35366(15) 0.2706(2) 0.20187(7) 0.0168(3) Uani 1 1 d
C5 C -0.23536(15) 0.0937(2) 0.12625(7) 0.0171(3) Uani 1 1 d
C6 C -0.35293(15) 0.0825(2) 0.15439(7) 0.0185(3) Uani 1 1 d
C8 C -0.23793(15) 0.4705(2) 0.22177(7) 0.0173(3) Uani 1 1 d
C3 C 0.00441(15) 0.3250(2) 0.11408(7) 0.0170(3) Uani 1 1 d
C9 C -0.12271(15) 0.4825(2) 0.19248(7) 0.0162(3) Uani 1 1 d

loop_
_atom_site_aniso_label
_atom_site_aniso_U_11
_atom_site_aniso_U_22
_atom_site_aniso_U_33
_atom_site_aniso_U_23
_atom_site_aniso_U_13
_atom_site_aniso_U_12
O2 0.0293(5) 0.0284(6) 0.0324(6) -0.0116(4) 0.0211(4) -0.0136(4)
O1 0.0283(5) 0.0262(5) 0.0359(6) -0.0118(4) 0.0243(5) -0.0091(4)
C1 0.0171(6) 0.0185(6) 0.0179(6) -0.0008(5) 0.0098(5) -0.0030(5)
C2 0.0173(6) 0.0194(6) 0.0171(6) -0.0003(5) 0.0089(5) -0.0011(4)
O3 0.0275(5) 0.0183(5) 0.0371(6) -0.0051(4) 0.0226(4) -0.0056(4)
O4 0.0292(5) 0.0192(5) 0.0333(6) -0.0017(4) 0.0247(4) -0.0023(4)
N1 0.0323(6) 0.0188(6) 0.0396(7) -0.0067(5) 0.0278(6) -0.0063(5)
C4 0.0157(5) 0.0150(6) 0.0159(6) 0.0019(4) 0.0074(4) 0.0012(4)
C7 0.0186(6) 0.0162(6) 0.0200(6) 0.0036(5) 0.0123(5) 0.0022(4)
C5 0.0201(6) 0.0142(6) 0.0196(6) -0.0020(5) 0.0106(5) -0.0007(4)
C6 0.0208(6) 0.0145(6) 0.0235(7) -0.0005(5) 0.0123(5) -0.0026(5)
C8 0.0205(6) 0.0165(6) 0.0166(6) -0.0012(4) 0.0091(5) 0.0005(4)
C3 0.0168(6) 0.0172(6) 0.0182(6) 0.0004(4) 0.0080(5) -0.0005(4)
C9 0.0167(6) 0.0147(6) 0.0172(6) -0.0001(4) 0.0066(5) -0.0008(4)

loop_
_atom_type_symbol
_atom_type_description
_atom_type_scat_dispersion_real
_atom_type_scat_dispersion_imag
_atom_type_scat_source
C C 0.0030 0.0020 'International Tables Vol C Tables 4.2.6.8 and 6.1.1.4'
H H 0.0000 0.0000 'International Tables Vol C Tables 4.2.6.8 and 6.1.1.4'
N N 0.0060 0.0030 'International Tables Vol C Tables 4.2.6.8 and 6.1.1.4'
O O 0.0110 0.0060 'International Tables Vol C Tables 4.2.6.8 and 6.1.1.4'

loop_
_geom_angle_atom_site_label_1
_geom_angle_atom_site_label_2
_geom_angle_atom_site_label_3
_geom_angle
_geom_angle_site_symmetry_1
_geom_angle_site_symmetry_3
C2 O1 H8 112.3(14) . .
C2 C1 C1 112.99(13) . 3_665
C2 C1 H10 107.3(9) . .
C1 C1 H10 112.0(9) 3_665 .
C2 C1 H9 105.6(10) . .
C1 C1 H9 112.4(10) 3_665 .
H10 C1 H9 106.1(13) . .
O2 C2 O1 124.12(12) . .
O2 C2 C1 124.16(12) . .
O1 C2 C1 111.71(11) . .
C7 O4 H3 108.1(16) . .
C3 N1 H2 122.4(13) . .
C3 N1 H1 116.3(13) . .
H2 N1 H1 120.2(18) . .
C9 C4 C5 119.16(12) . .
C9 C4 C3 118.01(11) . .
C5 C4 C3 122.82(11) . .
O4 C7 C6 117.33(11) . .
O4 C7 C8 121.87(12) . .
C6 C7 C8 120.81(12) . .
C6 C5 C4 120.24(12) . .
C6 C5 H7 119.6(10) . .
C4 C5 H7 120.1(10) . .
C7 C6 C5 119.73(11) . .
C7 C6 H6 116.5(12) . .
C5 C6 H6 123.7(12) . .
C9 C8 C7 119.03(12) . .
C9 C8 H5 121.2(11) . .
C7 C8 H5 119.8(11) . .
O3 C3 N1 121.94(12) . .
O3 C3 C4 119.02(11) . .
N1 C3 C4 119.04(11) . .
C8 C9 C4 121.01(11) . .
C8 C9 H4 120.1(11) . .
C4 C9 H4 118.8(11) . .

loop_
_geom_bond_atom_site_label_1
_geom_bond_atom_site_label_2
_geom_bond_distance
_geom_bond_site_symmetry_2
O2 C2 1.2143(17) .
O1 C2 1.3198(17) .
O1 H8 0.94(2) .
C1 C2 1.5073(18) .
C1 C1 1.516(2) 3_665
C1 H10 1.012(16) .
C1 H9 1.000(16) .
O3 C3 1.2476(17) .
O4 C7 1.3719(16) .
O4 H3 0.85(2) .
N1 C3 1.3267(18) .
N1 H2 0.87(2) .
N1 H1 0.88(2) .
C4 C9 1.3949(18) .
C4 C5 1.3980(18) .
C4 C3 1.4914(18) .
C7 C6 1.3893(18) .
C7 C8 1.3923(18) .
C5 C6 1.3911(18) .
C5 H7 0.977(18) .
C6 H6 0.994(19) .
C8 C9 1.3898(19) .
C8 H5 0.987(19) .
C9 H4 0.972(18) .

loop_
_geom_torsion_atom_site_label_1
_geom_torsion_atom_site_label_2
_geom_torsion_atom_site_label_3
_geom_torsion_atom_site_label_4
_geom_torsion
_geom_torsion_site_symmetry_1
C1 C1 C2 O2 2.6(2) 3_665
C1 C1 C2 O1 -177.63(13) 3_665
C9 C4 C5 C6 1.20(18) .
C3 C4 C5 C6 -177.31(11) .
O4 C7 C6 C5 179.79(11) .
C8 C7 C6 C5 -0.05(19) .
C4 C5 C6 C7 -1.13(19) .
O4 C7 C8 C9 -178.69(11) .
C6 C7 C8 C9 1.14(19) .
C9 C4 C3 O3 -17.95(17) .
C5 C4 C3 O3 160.57(12) .
C9 C4 C3 N1 162.02(12) .
C5 C4 C3 N1 -19.47(18) .
C7 C8 C9 C4 -1.07(19) .
C5 C4 C9 C8 -0.09(18) .
C3 C4 C9 C8 178.49(11) .
